data_7128824
loop_
_publ_author_name
'Yuvaraj, K.'
'Jones, Cameron'

_publ_section_title
;
 Reductive coupling of CO with magnesium anthracene complexes: formation
 of magnesium enediolates.
;
_journal_issue 73
_journal_name_full 'Chemical communications (Cambridge, England)'
_journal_page_first 9224
_journal_page_last 9227
_journal_paper_doi 10.1039/d1cc03890g
_journal_volume 57
_journal_year 2021
_chemical_formula_sum 'C94 H108 Mg4 O12.5'
_chemical_formula_weight 1535.04
_space_group_crystal_system monoclinic
_space_group_IT_number 14
_space_group_name_Hall '-P 2ybc'
_space_group_name_H-M_alt 'P 1 21/c 1'
_atom_sites_solution_hydrogens mixed
_audit_creation_method SHELXL-2016/6
_audit_update_record
;
2021-07-17 deposited with the CCDC.	2021-08-16 downloaded from the CCDC.
;
_cell_angle_alpha 90
_cell_angle_beta 100.0110(10)
_cell_angle_gamma 90
_cell_formula_units_Z 4
_cell_length_a 21.3094(2)
_cell_length_b 14.5347(2)
_cell_length_c 26.9566(3)
_cell_measurement_reflns_used 15238
_cell_measurement_temperature 123(2)
_cell_measurement_theta_max 69.00
_cell_measurement_theta_min 6.33
_cell_volume 8222.03(17)
_computing_cell_refinement 'CrysAlisPro 1.171.39.46 (Rigaku OD, 2018)'
_computing_data_collection 'CrysAlisPro 1.171.39.46 (Rigaku OD, 2018)'
_computing_data_reduction 'CrysAlisPro 1.171.39.46 (Rigaku OD, 2018)'
_computing_molecular_graphics xseed
_computing_publication_material Ciftab
_computing_structure_refinement 'SHELXL-2016/6 (Sheldrick, 2016)'
_computing_structure_solution 'SHELXT 2014/5 (Sheldrick, 2014)'
_diffrn_ambient_temperature 123(2)
_diffrn_measured_fraction_theta_full 0.997
_diffrn_measured_fraction_theta_max 0.997
_diffrn_measurement_device_type 'XtaLAB Synergy, Dualflex, HyPix'
_diffrn_radiation_type CuK\a
_diffrn_radiation_wavelength 1.54184
_diffrn_reflns_av_R_equivalents 0.0448
_diffrn_reflns_av_unetI/netI 0.0318
_diffrn_reflns_Laue_measured_fraction_full 0.997
_diffrn_reflns_Laue_measured_fraction_max 0.997
_diffrn_reflns_limit_h_max 21
_diffrn_reflns_limit_h_min -25
_diffrn_reflns_limit_k_max 17
_diffrn_reflns_limit_k_min -17
_diffrn_reflns_limit_l_max 32
_diffrn_reflns_limit_l_min -32
_diffrn_reflns_number 81366
_diffrn_reflns_point_group_measured_fraction_full 0.997
_diffrn_reflns_point_group_measured_fraction_max 0.997
_diffrn_reflns_theta_full 67.684
_diffrn_reflns_theta_max 69.000
_diffrn_reflns_theta_min 6.327
_diffrn_source 'micro-focus sealed X-ray tube'
_exptl_absorpt_coefficient_mu 0.913
_exptl_absorpt_correction_T_max 1.00000
_exptl_absorpt_correction_T_min 0.87351
_exptl_absorpt_correction_type multi-scan
_exptl_absorpt_process_details
;
CrysAlisPro 1.171.39.46 (Rigaku Oxford Diffraction, 2018)
Empirical absorption correction using spherical harmonics,
 implemented in SCALE3 ABSPACK scaling algorithm.
;
_exptl_crystal_colour orange
_exptl_crystal_density_diffrn 1.240
_exptl_crystal_description block
_exptl_crystal_F_000 3280
_exptl_crystal_size_max 0.140
_exptl_crystal_size_mid 0.100
_exptl_crystal_size_min 0.090
_platon_squeeze_details
;
 After refinement of the main molecule, the residual electron density was 
 partially modelled as a mixture of disordered solvent (2.5 x THF, each
disordered over two sites in the ASU). However, the refinement of the disordered
solvent models was unsatisfactory and consequently the resdiual electron density 
was accounted for using PLATON/SQUEEZE (Spek, A.L. (2015). Acta Cryst. C71, 9-18.).
;
_refine_diff_density_max 0.458
_refine_diff_density_min -0.359
_refine_diff_density_rms 0.039
_refine_ls_extinction_method none
_refine_ls_goodness_of_fit_ref 1.043
_refine_ls_hydrogen_treatment mixed
_refine_ls_matrix_type full
_refine_ls_number_parameters 973
_refine_ls_number_reflns 15238
_refine_ls_number_restraints 12
_refine_ls_restrained_S_all 1.049
_refine_ls_R_factor_all 0.0599
_refine_ls_R_factor_gt 0.0467
_refine_ls_shift/su_max 0.001
_refine_ls_shift/su_mean 0.000
_refine_ls_structure_factor_coef Fsqd
_refine_ls_weighting_details 'w=1/[\s^2^(Fo^2^)+(0.0566P)^2^+3.2026P] where P=(Fo^2^+2Fc^2^)/3'
_refine_ls_weighting_scheme calc
_refine_ls_wR_factor_gt 0.1148
_refine_ls_wR_factor_ref 0.1210
_reflns_Friedel_coverage 0.000
_reflns_number_gt 12315
_reflns_number_total 15238
_reflns_threshold_expression 'I > 2\s(I)'
_cod_data_source_file d1cc03890g2.cif
_cod_data_source_block Cj1502
_cod_depositor_comments 'Adding full bibliography for 7128823--7128826.cif.'
_cod_original_sg_symbol_H-M 'P 21/c'
_cod_original_formula_sum 'C94 H108 Mg4 O12.50'
_cod_database_code 7128824
_shelx_shelxl_version_number 2016/6
_shelx_space_group_comment
;
The symmetry employed for this shelxl refinement is uniquely defined
by the following loop, which should always be used as a source of
symmetry information in preference to the above space-group names.
They are only intended as comments.
;
_shelx_estimated_absorpt_t_min 0.883
_shelx_estimated_absorpt_t_max 0.922
_platon_squeeze_void_probe_radius 1.20

loop_
_space_group_symop_operation_xyz
'x, y, z'
'-x, y+1/2, -z+1/2'
'-x, -y, -z'
'x, -y-1/2, z-1/2'

loop_
_atom_site_label
_atom_site_type_symbol
_atom_site_fract_x
_atom_site_fract_y
_atom_site_fract_z
_atom_site_U_iso_or_equiv
_atom_site_adp_type
_atom_site_occupancy
_atom_site_site_symmetry_order
_atom_site_calc_flag
_atom_site_refinement_flags_posn
_atom_site_refinement_flags_adp
_atom_site_refinement_flags_occupancy
_atom_site_disorder_assembly
_atom_site_disorder_group
Mg1 Mg 0.57629(3) 0.30085(4) 0.36095(2) 0.02764(13) Uani 1 1 d . . . . .
O1 O 0.64721(5) 0.21541(8) 0.35698(4) 0.0275(2) Uani 1 1 d . . . . .
C1 C 0.65844(8) 0.12704(12) 0.34355(6) 0.0278(4) Uani 1 1 d . . . . .
Mg2 Mg 0.71625(2) 0.25588(4) 0.41183(2) 0.02718(13) Uani 1 1 d . . . . .
O2 O 0.76529(5) 0.15580(9) 0.37811(4) 0.0301(3) Uani 1 1 d . . . . .
C2 C 0.59943(8) 0.07563(13) 0.31824(6) 0.0291(4) Uani 1 1 d . . . . .
H2 H 0.6128(8) 0.0144(13) 0.3081(7) 0.024(4) Uiso 1 1 d . . . . .
Mg3 Mg 0.76560(3) 0.50217(5) 0.44177(2) 0.03559(15) Uani 1 1 d . . . . .
O3 O 0.77382(5) 0.36980(9) 0.42185(4) 0.0329(3) Uani 1 1 d . . . . .
C3 C 0.56688(8) 0.12773(13) 0.27156(6) 0.0320(4) Uani 1 1 d . . . . .
Mg4 Mg 0.85405(3) 0.15172(5) 0.36826(2) 0.03803(16) Uani 1 1 d . . . . .
O4 O 0.63980(5) 0.33472(8) 0.42347(4) 0.0287(3) Uani 1 1 d . . . . .
C4 C 0.58800(10) 0.11848(14) 0.22586(7) 0.0387(4) Uani 1 1 d . . . . .
H4 H 0.621549 0.076621 0.223364 0.046 Uiso 1 1 calc R U . . .
O5 O 0.59517(5) 0.38766(9) 0.30283(4) 0.0325(3) Uani 1 1 d . . . . .
C5 C 0.56109(11) 0.16924(16) 0.18356(7) 0.0483(5) Uani 1 1 d . . . . .
H5 H 0.576536 0.162940 0.152736 0.058 Uiso 1 1 calc R U . . .
O6 O 0.50709(6) 0.37968(10) 0.38917(5) 0.0405(3) Uani 1 1 d . . . . .
C6 C 0.51153(11) 0.22889(16) 0.18725(8) 0.0488(5) Uani 1 1 d . . . . .
H6 H 0.492404 0.263351 0.158640 0.059 Uiso 1 1 calc R U . . .
O7 O 0.71558(6) 0.17270(9) 0.47323(4) 0.0326(3) Uani 1 1 d . . . . .
C7 C 0.48969(9) 0.23865(14) 0.23234(7) 0.0409(5) Uani 1 1 d . . . . .
H7 H 0.455165 0.279234 0.233971 0.049 Uiso 1 1 calc R U . . .
O8 O 0.84559(6) 0.20627(12) 0.29678(5) 0.0479(4) Uani 1 1 d . . . . .
C8 C 0.51721(8) 0.19008(13) 0.27594(7) 0.0336(4) Uani 1 1 d . . . . .
O9 O 0.85658(8) 0.55211(14) 0.46159(7) 0.0717(5) Uani 1 1 d . . . . .
C9 C 0.49766(8) 0.20486(13) 0.32422(7) 0.0329(4) Uani 1 1 d . . . . .
H9 H 0.4571(10) 0.2349(14) 0.3226(8) 0.039(5) Uiso 1 1 d . . . . .
O10 O 0.75124(8) 0.58880(10) 0.38224(5) 0.0510(4) Uani 1 1 d . . . . .
C10 C 0.50799(8) 0.12911(13) 0.35995(7) 0.0323(4) Uani 1 1 d . . . . .
C11 C 0.47227(9) 0.11939(14) 0.39920(7) 0.0389(4) Uani 1 1 d . . . . .
H11 H 0.442184 0.165493 0.403754 0.047 Uiso 1 1 calc R U . . .
C12 C 0.48018(10) 0.04448(15) 0.43095(8) 0.0448(5) Uani 1 1 d . . . . .
H12 H 0.455819 0.039813 0.457204 0.054 Uiso 1 1 calc R U . . .
C13 C 0.52326(10) -0.02395(15) 0.42495(8) 0.0432(5) Uani 1 1 d . . . . .
H13 H 0.527837 -0.076407 0.446306 0.052 Uiso 1 1 calc R U . . .
C14 C 0.55982(9) -0.01494(13) 0.38721(7) 0.0349(4) Uani 1 1 d . . . . .
H14 H 0.589290 -0.062046 0.382863 0.042 Uiso 1 1 calc R U . . .
C15 C 0.55421(8) 0.06129(13) 0.35577(6) 0.0308(4) Uani 1 1 d . . . . .
C16 C 0.71852(8) 0.09451(13) 0.35524(6) 0.0291(4) Uani 1 1 d . . . . .
C17 C 0.73744(9) -0.00546(14) 0.34769(7) 0.0333(4) Uani 1 1 d . . . . .
H17 H 0.6981(9) -0.0397(13) 0.3427(7) 0.028(5) Uiso 1 1 d . . . . .
C18 C 0.76695(9) -0.02016(14) 0.30065(7) 0.0388(4) Uani 1 1 d . . . . .
C19 C 0.72960(10) -0.04095(15) 0.25463(7) 0.0439(5) Uani 1 1 d . . . . .
H19 H 0.685331 -0.051740 0.253076 0.053 Uiso 1 1 calc R U . . .
C20 C 0.75529(11) -0.04646(18) 0.21056(8) 0.0537(6) Uani 1 1 d . . . . .
H20 H 0.728816 -0.059226 0.179174 0.064 Uiso 1 1 calc R U . . .
C21 C 0.81999(12) -0.03299(19) 0.21343(8) 0.0599(7) Uani 1 1 d . . . . .
H21 H 0.838099 -0.034963 0.183637 0.072 Uiso 1 1 calc R U . . .
C22 C 0.85844(11) -0.01670(19) 0.25922(8) 0.0588(7) Uani 1 1 d . . . . .
H22 H 0.903010 -0.009553 0.260497 0.071 Uiso 1 1 calc R U . . .
C23 C 0.83340(10) -0.01032(16) 0.30435(7) 0.0448(5) Uani 1 1 d . . . . .
C24 C 0.87265(10) 0.00410(17) 0.35346(8) 0.0467(5) Uani 1 1 d . . . . .
H24 H 0.9194(12) -0.0042(17) 0.3552(9) 0.058(7) Uiso 1 1 d . . . . .
C25 C 0.84776(9) -0.03451(15) 0.39599(7) 0.0418(5) Uani 1 1 d . . . . .
C26 C 0.88734(11) -0.06428(17) 0.44056(8) 0.0520(6) Uani 1 1 d . . . . .
H26 H 0.932102 -0.055756 0.444108 0.062 Uiso 1 1 calc R U . . .
C27 C 0.86287(12) -0.10526(17) 0.47896(8) 0.0551(6) Uani 1 1 d . . . . .
H27 H 0.890802 -0.124108 0.508598 0.066 Uiso 1 1 calc R U . . .
C28 C 0.79780(12) -0.11944(15) 0.47493(8) 0.0504(5) Uani 1 1 d . . . . .
H28 H 0.781054 -0.149744 0.501001 0.061 Uiso 1 1 calc R U . . .
C29 C 0.75760(10) -0.08842(14) 0.43199(7) 0.0412(4) Uani 1 1 d . . . . .
H29 H 0.712944 -0.097452 0.429023 0.049 Uiso 1 1 calc R U . . .
C30 C 0.78121(9) -0.04456(13) 0.39337(7) 0.0362(4) Uani 1 1 d . . . . .
C31 C 0.83653(8) 0.34739(14) 0.42103(7) 0.0345(4) Uani 1 1 d . . . . .
C32 C 0.87091(8) 0.30726(15) 0.46868(7) 0.0384(4) Uani 1 1 d . . . . .
C33 C 0.85385(10) 0.33430(18) 0.51450(7) 0.0483(5) Uani 1 1 d . . . . .
H33 H 0.822269 0.380462 0.514404 0.058 Uiso 1 1 calc R U . . .
C34 C 0.88182(11) 0.2955(2) 0.55975(8) 0.0630(7) Uani 1 1 d . . . . .
H34 H 0.871041 0.316465 0.590579 0.076 Uiso 1 1 calc R U . . .
C35 C 0.92540(12) 0.2262(2) 0.55942(9) 0.0698(8) Uani 1 1 d . . . . .
H35 H 0.943620 0.197269 0.590153 0.084 Uiso 1 1 calc R U . . .
C36 C 0.94317(10) 0.1979(2) 0.51479(9) 0.0585(6) Uani 1 1 d . . . . .
H36 H 0.973495 0.149817 0.515606 0.070 Uiso 1 1 calc R U . . .
C37 C 0.91756(9) 0.23849(16) 0.46826(8) 0.0433(5) Uani 1 1 d . . . . .
C38 C 0.93691(9) 0.20731(17) 0.42100(8) 0.0441(5) Uani 1 1 d . . . . .
H38 H 0.9638(11) 0.1589(16) 0.4271(8) 0.044(6) Uiso 1 1 d . . . . .
C39 C 0.96437(9) 0.27881(18) 0.39208(8) 0.0506(6) Uani 1 1 d . . . . .
C40 C 1.02634(11) 0.2711(2) 0.38109(10) 0.0658(7) Uani 1 1 d . . . . .
H40 H 1.052199 0.220749 0.394610 0.079 Uiso 1 1 calc R U . . .
C41 C 1.05066(12) 0.3340(3) 0.35145(12) 0.0810(9) Uani 1 1 d . . . . .
H41 H 1.092560 0.326210 0.344541 0.097 Uiso 1 1 calc R U . . .
C42 C 1.01487(13) 0.4078(3) 0.33183(11) 0.0787(9) Uani 1 1 d . . . . .
H42 H 1.031794 0.451664 0.311604 0.094 Uiso 1 1 calc R U . . .
C43 C 0.95319(11) 0.4178(2) 0.34192(9) 0.0624(7) Uani 1 1 d . . . . .
H43 H 0.927955 0.468426 0.327951 0.075 Uiso 1 1 calc R U . . .
C44 C 0.92791(9) 0.35474(17) 0.37213(8) 0.0486(5) Uani 1 1 d . . . . .
C45 C 0.86159(9) 0.36631(16) 0.37962(8) 0.0415(5) Uani 1 1 d . . . . .
H45 H 0.8339(10) 0.3974(15) 0.3518(8) 0.041(6) Uiso 1 1 d . . . . .
C46 C 0.64726(8) 0.41384(13) 0.44993(6) 0.0291(4) Uani 1 1 d . . . . .
C47 C 0.66887(8) 0.40299(14) 0.50531(6) 0.0328(4) Uani 1 1 d . . . . .
C48 C 0.65036(10) 0.32510(15) 0.52931(7) 0.0401(4) Uani 1 1 d . . . . .
H48 H 0.621649 0.282548 0.510670 0.048 Uiso 1 1 calc R U . . .
C49 C 0.67317(11) 0.30867(17) 0.57996(7) 0.0502(5) Uani 1 1 d . . . . .
H49 H 0.659285 0.256253 0.596119 0.060 Uiso 1 1 calc R U . . .
C50 C 0.71630(11) 0.36937(17) 0.60663(7) 0.0511(6) Uani 1 1 d . . . . .
H50 H 0.733402 0.357492 0.640979 0.061 Uiso 1 1 calc R U . . .
C51 C 0.73448(10) 0.44681(17) 0.58361(7) 0.0453(5) Uani 1 1 d . . . . .
H51 H 0.764310 0.487505 0.602583 0.054 Uiso 1 1 calc R U . . .
C52 C 0.71055(9) 0.46807(15) 0.53296(7) 0.0368(4) Uani 1 1 d . . . . .
C53 C 0.73072(9) 0.55194(15) 0.50936(7) 0.0401(5) Uani 1 1 d . . . . .
H53 H 0.7612(9) 0.5841(14) 0.5349(8) 0.037(5) Uiso 1 1 d . . . . .
C54 C 0.67745(9) 0.61523(14) 0.48948(7) 0.0371(4) Uani 1 1 d . . . . .
C55 C 0.67297(11) 0.70462(15) 0.50789(7) 0.0459(5) Uani 1 1 d . . . . .
H55 H 0.704070 0.725313 0.535219 0.055 Uiso 1 1 calc R U . . .
C56 C 0.62451(13) 0.76346(16) 0.48735(8) 0.0559(6) Uani 1 1 d . . . . .
H56 H 0.622890 0.823960 0.500403 0.067 Uiso 1 1 calc R U . . .
C57 C 0.57818(13) 0.73469(16) 0.44775(8) 0.0548(6) Uani 1 1 d . . . . .
H57 H 0.544368 0.774645 0.433891 0.066 Uiso 1 1 calc R U . . .
C58 C 0.58201(10) 0.64683(15) 0.42877(7) 0.0438(5) Uani 1 1 d . . . . .
H58 H 0.550801 0.627231 0.401245 0.053 Uiso 1 1 calc R U . . .
C59 C 0.63053(9) 0.58634(13) 0.44902(7) 0.0350(4) Uani 1 1 d . . . . .
C60 C 0.63383(8) 0.49510(13) 0.42625(6) 0.0332(4) Uani 1 1 d . . . . .
H60 H 0.625489 0.493017 0.390485 0.040 Uiso 1 1 calc R U . . .
C61 C 0.64215(9) 0.35419(14) 0.27345(7) 0.0354(4) Uani 1 1 d . . . . .
H61A H 0.629939 0.292653 0.259212 0.042 Uiso 1 1 calc R U . . .
H61B H 0.684817 0.349884 0.294801 0.042 Uiso 1 1 calc R U . . .
C62 C 0.64245(10) 0.42361(16) 0.23195(8) 0.0474(5) Uani 1 1 d . . . . .
H62A H 0.674373 0.472420 0.242544 0.057 Uiso 1 1 calc R U . . .
H62B H 0.652077 0.393703 0.201136 0.057 Uiso 1 1 calc R U . . .
C63 C 0.57614(11) 0.46249(19) 0.22300(9) 0.0554(6) Uani 1 1 d . . . . .
H63A H 0.547995 0.426736 0.196836 0.066 Uiso 1 1 calc R U . . .
H63B H 0.576382 0.527485 0.212041 0.066 Uiso 1 1 calc R U . . .
C64 C 0.55389(9) 0.45506(15) 0.27308(7) 0.0403(4) Uani 1 1 d . . . . .
H64A H 0.557264 0.515415 0.290358 0.048 Uiso 1 1 calc R U . . .
H64B H 0.508924 0.434565 0.268156 0.048 Uiso 1 1 calc R U . . .
C65 C 0.45562(10) 0.43096(16) 0.35931(8) 0.0474(5) Uani 1 1 d . . . . .
H65A H 0.434988 0.394008 0.330134 0.057 Uiso 1 1 calc R U . . .
H65B H 0.471828 0.488713 0.346718 0.057 Uiso 1 1 calc R U . . .
C66 C 0.40891(11) 0.4516(2) 0.39407(10) 0.0635(7) Uani 1 1 d . . . . .
H66A H 0.387317 0.511323 0.385682 0.076 Uiso 1 1 calc R U . . .
H66B H 0.376404 0.402531 0.392537 0.076 Uiso 1 1 calc R U . . .
C67 C 0.45041(12) 0.4546(2) 0.44413(10) 0.0630(7) Uani 1 1 d . . . . .
H67A H 0.425591 0.444646 0.471490 0.076 Uiso 1 1 calc R U . . .
H67B H 0.473234 0.514086 0.449641 0.076 Uiso 1 1 calc R U . . .
C68 C 0.49615(10) 0.37599(17) 0.44102(8) 0.0472(5) Uani 1 1 d . . . . .
H68A H 0.536423 0.384843 0.465081 0.057 Uiso 1 1 calc R U . . .
H68B H 0.477022 0.316423 0.448160 0.057 Uiso 1 1 calc R U . . .
C69 C 0.66273(9) 0.10950(14) 0.47252(7) 0.0391(4) Uani 1 1 d . . . . .
H69A H 0.661605 0.063701 0.445199 0.047 Uiso 1 1 calc R U . . .
H69B H 0.621713 0.143137 0.467439 0.047 Uiso 1 1 calc R U . . .
C70 C 0.67492(12) 0.06276(17) 0.52377(8) 0.0539(6) Uani 1 1 d . . . . .
H70A H 0.666499 -0.004129 0.520365 0.065 Uiso 1 1 calc R U . . .
H70B H 0.647490 0.089352 0.546213 0.065 Uiso 1 1 calc R U . . .
C71 C 0.74532(11) 0.08106(17) 0.54446(7) 0.0497(5) Uani 1 1 d . . . . .
H71A H 0.750112 0.123144 0.573756 0.060 Uiso 1 1 calc R U . . .
H71B H 0.768137 0.022968 0.554819 0.060 Uiso 1 1 calc R U . . .
C72 C 0.77039(9) 0.12510(15) 0.50080(7) 0.0411(5) Uani 1 1 d . . . . .
H72A H 0.805353 0.168717 0.513026 0.049 Uiso 1 1 calc R U . . .
H72B H 0.786147 0.077892 0.479504 0.049 Uiso 1 1 calc R U . . .
C73 C 0.8963(9) 0.2133(14) 0.2684(4) 0.0631(18) Uani 0.713(14) 1 d . . P A 1
H73A H 0.921705 0.156007 0.270838 0.076 Uiso 0.713(14) 1 calc R U P A 1
H73B H 0.924774 0.265569 0.280304 0.076 Uiso 0.713(14) 1 calc R U P A 1
C74 C 0.8608(2) 0.2297(7) 0.21338(16) 0.076(2) Uani 0.713(14) 1 d . . P A 1
H74A H 0.849052 0.171186 0.195308 0.091 Uiso 0.713(14) 1 calc R U P A 1
H74B H 0.885990 0.268242 0.193750 0.091 Uiso 0.713(14) 1 calc R U P A 1
C75 C 0.7962(4) 0.2863(8) 0.2271(4) 0.077(3) Uani 0.713(14) 1 d . . P A 1
H75A H 0.806628 0.347058 0.242975 0.092 Uiso 0.713(14) 1 calc R U P A 1
H75B H 0.761042 0.291774 0.197957 0.092 Uiso 0.713(14) 1 calc R U P A 1
C76 C 0.7852(9) 0.2149(12) 0.2630(7) 0.0483(17) Uani 0.713(14) 1 d . . P A 1
H76A H 0.751128 0.233499 0.281623 0.058 Uiso 0.713(14) 1 calc R U P A 1
H76B H 0.773086 0.155961 0.245511 0.058 Uiso 0.713(14) 1 calc R U P A 1
C77 C 0.8894(3) 0.5561(4) 0.5205(2) 0.0524(15) Uani 0.443(4) 1 d . . P B 2
H77A H 0.884216 0.618083 0.534420 0.063 Uiso 0.443(4) 1 calc R U P B 2
H77B H 0.869232 0.510578 0.540110 0.063 Uiso 0.443(4) 1 calc R U P B 2
C78 C 0.9541(3) 0.5357(5) 0.5230(2) 0.0661(17) Uani 0.443(4) 1 d . . P B 2
H78A H 0.963017 0.470833 0.533086 0.079 Uiso 0.443(4) 1 calc R U P B 2
H78B H 0.980897 0.576259 0.547532 0.079 Uiso 0.443(4) 1 calc R U P B 2
C79 C 0.9671(3) 0.5526(6) 0.4698(3) 0.081(2) Uani 0.443(4) 1 d . . P B 2
H79A H 0.997553 0.603927 0.469488 0.098 Uiso 0.443(4) 1 calc R U P B 2
H79B H 0.984772 0.496765 0.456314 0.098 Uiso 0.443(4) 1 calc R U P B 2
C80 C 0.9089(3) 0.5744(8) 0.4418(3) 0.077(3) Uani 0.443(4) 1 d . . P B 2
H80A H 0.908078 0.641518 0.435615 0.092 Uiso 0.443(4) 1 calc R U P B 2
H80B H 0.905510 0.543573 0.408718 0.092 Uiso 0.443(4) 1 calc R U P B 2
C81 C 0.75043(14) 0.68925(16) 0.38821(8) 0.0606(7) Uani 1 1 d . . . . .
H81A H 0.793828 0.714832 0.390050 0.073 Uiso 1 1 calc R U . . .
H81B H 0.734512 0.706016 0.419397 0.073 Uiso 1 1 calc R U . . .
C82 C 0.70641(16) 0.72601(19) 0.34248(11) 0.0741(8) Uani 1 1 d . . . . .
H82A H 0.675709 0.770480 0.352496 0.089 Uiso 1 1 calc R U . . .
H82B H 0.730967 0.756912 0.319291 0.089 Uiso 1 1 calc R U . . .
C83 C 0.67230(14) 0.64263(17) 0.31786(9) 0.0634(7) Uani 1 1 d . . . . .
H83A H 0.632602 0.630666 0.331166 0.076 Uiso 1 1 calc R U . . .
H83B H 0.661719 0.650490 0.280868 0.076 Uiso 1 1 calc R U . . .
C84 C 0.71927(12) 0.56652(16) 0.33150(7) 0.0518(6) Uani 1 1 d . . . . .
H84A H 0.697358 0.506359 0.330836 0.062 Uiso 1 1 calc R U . . .
H84B H 0.750070 0.564379 0.307937 0.062 Uiso 1 1 calc R U . . .
C73' C 0.892(2) 0.222(4) 0.2600(14) 0.0631(18) Uani 0.287(14) 1 d . . P A 2
H73C H 0.934015 0.244382 0.278441 0.076 Uiso 0.287(14) 1 calc R U P A 2
H73D H 0.899345 0.164792 0.242207 0.076 Uiso 0.287(14) 1 calc R U P A 2
C74' C 0.8621(6) 0.2948(16) 0.2229(6) 0.074(5) Uani 0.287(14) 1 d . . P A 2
H74C H 0.870362 0.357648 0.236656 0.089 Uiso 0.287(14) 1 calc R U P A 2
H74D H 0.877625 0.290029 0.190453 0.089 Uiso 0.287(14) 1 calc R U P A 2
C75' C 0.8007(13) 0.2729(13) 0.2179(9) 0.068(7) Uani 0.287(14) 1 d . . P A 2
H75C H 0.789762 0.229813 0.189221 0.082 Uiso 0.287(14) 1 calc R U P A 2
H75D H 0.774827 0.329218 0.209815 0.082 Uiso 0.287(14) 1 calc R U P A 2
C76' C 0.782(2) 0.226(3) 0.2679(19) 0.0483(17) Uani 0.287(14) 1 d . . P A 2
H76C H 0.758298 0.268909 0.286115 0.058 Uiso 0.287(14) 1 calc R U P A 2
H76D H 0.757180 0.168941 0.259766 0.058 Uiso 0.287(14) 1 calc R U P A 2
C77' C 0.8787(3) 0.6104(6) 0.5005(3) 0.094(2) Uani 0.557(4) 1 d . U P B 1
H77C H 0.890275 0.574960 0.532150 0.112 Uiso 0.557(4) 1 calc R U P B 1
H77D H 0.845043 0.655060 0.505002 0.112 Uiso 0.557(4) 1 calc R U P B 1
C78' C 0.9346(2) 0.6593(4) 0.4894(2) 0.088(2) Uani 0.557(4) 1 d . . P B 1
H78C H 0.973963 0.624949 0.502904 0.106 Uiso 0.557(4) 1 calc R U P B 1
H78D H 0.937388 0.721303 0.504883 0.106 Uiso 0.557(4) 1 calc R U P B 1
C79' C 0.9265(3) 0.6665(4) 0.4342(2) 0.0871(19) Uani 0.557(4) 1 d . U P B 1
H79C H 0.968199 0.670813 0.422942 0.104 Uiso 0.557(4) 1 calc R U P B 1
H79D H 0.900218 0.720502 0.421645 0.104 Uiso 0.557(4) 1 calc R U P B 1
C80' C 0.8937(3) 0.5797(4) 0.4174(2) 0.0552(14) Uani 0.557(4) 1 d . . P B 1
H80C H 0.924766 0.531464 0.412359 0.066 Uiso 0.557(4) 1 calc R U P B 1
H80D H 0.863585 0.588827 0.385389 0.066 Uiso 0.557(4) 1 calc R U P B 1

loop_
_atom_site_aniso_label
_atom_site_aniso_U_11
_atom_site_aniso_U_22
_atom_site_aniso_U_33
_atom_site_aniso_U_23
_atom_site_aniso_U_13
_atom_site_aniso_U_12
Mg1 0.0270(3) 0.0306(3) 0.0253(3) -0.0020(2) 0.0047(2) 0.0002(2)
O1 0.0275(6) 0.0283(6) 0.0262(6) -0.0013(5) 0.0036(5) 0.0015(5)
C1 0.0325(9) 0.0309(9) 0.0210(7) 0.0002(7) 0.0069(7) 0.0004(7)
Mg2 0.0260(3) 0.0333(3) 0.0225(3) 0.0005(2) 0.0051(2) -0.0015(2)
O2 0.0264(6) 0.0373(7) 0.0270(6) -0.0015(5) 0.0058(5) 0.0007(5)
C2 0.0328(9) 0.0275(9) 0.0266(8) -0.0035(7) 0.0045(7) 0.0022(7)
Mg3 0.0361(3) 0.0405(4) 0.0312(3) -0.0035(3) 0.0087(2) -0.0082(3)
O3 0.0260(6) 0.0404(8) 0.0329(6) -0.0013(5) 0.0064(5) -0.0056(5)
C3 0.0343(9) 0.0320(10) 0.0278(8) -0.0030(7) 0.0003(7) -0.0029(8)
Mg4 0.0272(3) 0.0565(4) 0.0315(3) 0.0023(3) 0.0082(2) 0.0041(3)
O4 0.0289(6) 0.0317(7) 0.0260(6) -0.0032(5) 0.0063(5) -0.0023(5)
C4 0.0490(11) 0.0391(11) 0.0272(9) -0.0055(8) 0.0042(8) -0.0003(9)
O5 0.0325(6) 0.0351(7) 0.0302(6) 0.0037(5) 0.0061(5) 0.0043(5)
C5 0.0682(14) 0.0486(13) 0.0263(9) -0.0037(9) 0.0032(9) -0.0038(11)
O6 0.0342(7) 0.0508(9) 0.0362(7) -0.0110(6) 0.0053(5) 0.0085(6)
C6 0.0654(14) 0.0433(12) 0.0310(10) 0.0018(9) -0.0106(9) 0.0004(11)
O7 0.0338(6) 0.0378(7) 0.0261(6) 0.0036(5) 0.0052(5) -0.0015(5)
C7 0.0410(10) 0.0358(11) 0.0402(10) -0.0011(9) -0.0087(8) -0.0002(9)
O8 0.0370(7) 0.0758(11) 0.0330(7) 0.0068(7) 0.0122(6) 0.0048(7)
C8 0.0329(9) 0.0315(10) 0.0338(9) -0.0031(8) -0.0016(7) -0.0052(8)
O9 0.0466(9) 0.0842(13) 0.0883(13) -0.0304(11) 0.0229(9) -0.0321(9)
C9 0.0265(8) 0.0322(10) 0.0388(10) -0.0034(8) 0.0026(7) 0.0008(8)
O10 0.0842(11) 0.0383(8) 0.0331(7) -0.0039(6) 0.0170(7) -0.0141(8)
C10 0.0289(8) 0.0323(10) 0.0354(9) -0.0058(8) 0.0048(7) -0.0062(7)
C11 0.0348(10) 0.0377(11) 0.0469(11) -0.0071(9) 0.0141(8) -0.0047(8)
C12 0.0473(11) 0.0461(13) 0.0459(11) -0.0044(10) 0.0213(9) -0.0094(10)
C13 0.0513(12) 0.0390(12) 0.0412(10) 0.0032(9) 0.0135(9) -0.0067(9)
C14 0.0376(9) 0.0308(10) 0.0366(9) -0.0031(8) 0.0073(8) -0.0025(8)
C15 0.0307(9) 0.0316(10) 0.0297(8) -0.0049(7) 0.0042(7) -0.0037(7)
C16 0.0316(9) 0.0342(10) 0.0226(8) 0.0011(7) 0.0078(7) 0.0002(7)
C17 0.0343(9) 0.0367(11) 0.0294(9) -0.0023(8) 0.0065(7) 0.0064(8)
C18 0.0435(10) 0.0427(12) 0.0303(9) -0.0029(8) 0.0070(8) 0.0138(9)
C19 0.0502(11) 0.0474(13) 0.0336(10) -0.0047(9) 0.0056(8) 0.0155(10)
C20 0.0640(14) 0.0661(16) 0.0303(10) -0.0065(10) 0.0059(9) 0.0225(12)
C21 0.0655(15) 0.0827(19) 0.0351(11) -0.0014(11) 0.0191(10) 0.0295(13)
C22 0.0489(12) 0.0875(19) 0.0433(12) -0.0032(12) 0.0175(10) 0.0259(12)
C23 0.0442(11) 0.0573(14) 0.0346(10) -0.0015(9) 0.0113(8) 0.0181(10)
C24 0.0340(10) 0.0669(15) 0.0401(10) -0.0001(10) 0.0089(8) 0.0162(10)
C25 0.0433(11) 0.0446(12) 0.0367(10) -0.0019(9) 0.0045(8) 0.0134(9)
C26 0.0474(12) 0.0602(15) 0.0452(12) 0.0024(11) -0.0011(10) 0.0164(11)
C27 0.0677(15) 0.0531(14) 0.0393(11) 0.0069(10) -0.0049(10) 0.0153(12)
C28 0.0757(16) 0.0386(12) 0.0357(10) 0.0046(9) 0.0061(10) 0.0053(11)
C29 0.0535(12) 0.0323(11) 0.0375(10) -0.0011(8) 0.0076(9) 0.0035(9)
C30 0.0449(10) 0.0317(10) 0.0310(9) -0.0026(8) 0.0043(8) 0.0093(8)
C31 0.0281(9) 0.0407(11) 0.0349(9) -0.0007(8) 0.0060(7) -0.0053(8)
C32 0.0279(9) 0.0530(13) 0.0333(9) 0.0027(9) 0.0023(7) -0.0089(8)
C33 0.0411(11) 0.0671(15) 0.0349(10) -0.0043(10) 0.0015(8) -0.0078(10)
C34 0.0521(13) 0.102(2) 0.0315(11) -0.0001(12) -0.0016(9) -0.0041(14)
C35 0.0554(14) 0.113(2) 0.0355(12) 0.0165(13) -0.0060(10) -0.0041(15)
C36 0.0370(11) 0.0837(19) 0.0500(13) 0.0147(12) -0.0055(9) 0.0041(11)
C37 0.0275(9) 0.0607(14) 0.0401(10) 0.0057(10) 0.0015(8) -0.0083(9)
C38 0.0280(9) 0.0565(14) 0.0473(11) 0.0081(10) 0.0053(8) 0.0042(10)
C39 0.0305(10) 0.0750(17) 0.0477(12) 0.0044(11) 0.0107(9) -0.0029(10)
C40 0.0340(11) 0.095(2) 0.0716(16) 0.0104(15) 0.0168(11) 0.0012(12)
C41 0.0410(13) 0.121(3) 0.089(2) 0.0154(19) 0.0340(14) -0.0053(16)
C42 0.0544(15) 0.113(3) 0.0772(18) 0.0233(18) 0.0342(14) -0.0168(16)
C43 0.0520(13) 0.0826(19) 0.0578(14) 0.0155(13) 0.0243(11) -0.0095(13)
C44 0.0356(10) 0.0691(16) 0.0437(11) 0.0088(11) 0.0148(9) -0.0076(10)
C45 0.0331(10) 0.0535(13) 0.0383(10) 0.0087(9) 0.0076(8) -0.0022(9)
C46 0.0275(8) 0.0341(10) 0.0271(8) -0.0060(7) 0.0085(7) -0.0041(7)
C47 0.0332(9) 0.0414(11) 0.0251(8) -0.0019(8) 0.0089(7) 0.0044(8)
C48 0.0488(11) 0.0436(12) 0.0306(9) -0.0018(8) 0.0148(8) 0.0050(9)
C49 0.0708(14) 0.0519(14) 0.0318(10) 0.0060(9) 0.0202(10) 0.0127(11)
C50 0.0614(13) 0.0675(16) 0.0244(9) 0.0009(10) 0.0077(9) 0.0183(12)
C51 0.0422(11) 0.0671(15) 0.0262(9) -0.0078(10) 0.0050(8) 0.0069(10)
C52 0.0335(9) 0.0506(12) 0.0268(9) -0.0056(8) 0.0071(7) 0.0033(8)
C53 0.0384(10) 0.0515(13) 0.0295(9) -0.0104(9) 0.0032(8) -0.0102(9)
C54 0.0434(10) 0.0403(11) 0.0289(9) -0.0054(8) 0.0097(8) -0.0088(9)
C55 0.0612(13) 0.0425(12) 0.0339(10) -0.0091(9) 0.0078(9) -0.0132(10)
C56 0.0873(17) 0.0344(12) 0.0456(12) -0.0097(10) 0.0106(12) -0.0023(12)
C57 0.0796(16) 0.0379(12) 0.0440(12) -0.0057(10) 0.0027(11) 0.0103(11)
C58 0.0552(12) 0.0389(12) 0.0348(10) -0.0033(9) 0.0007(9) 0.0005(10)
C59 0.0437(10) 0.0338(10) 0.0282(9) -0.0030(8) 0.0082(8) -0.0059(8)
C60 0.0375(9) 0.0368(10) 0.0251(8) -0.0033(8) 0.0050(7) -0.0034(8)
C61 0.0362(9) 0.0371(11) 0.0347(9) 0.0023(8) 0.0115(8) 0.0042(8)
C62 0.0542(12) 0.0513(13) 0.0393(10) 0.0086(10) 0.0154(9) 0.0046(10)
C63 0.0560(13) 0.0642(16) 0.0465(12) 0.0194(11) 0.0104(10) 0.0122(12)
C64 0.0380(10) 0.0408(12) 0.0409(10) 0.0087(9) 0.0033(8) 0.0080(9)
C65 0.0389(10) 0.0491(13) 0.0544(12) -0.0037(10) 0.0088(9) 0.0114(10)
C66 0.0489(13) 0.0675(17) 0.0798(17) 0.0068(14) 0.0274(12) 0.0153(12)
C67 0.0577(14) 0.0710(17) 0.0689(16) -0.0153(13) 0.0355(12) 0.0012(13)
C68 0.0400(11) 0.0635(15) 0.0409(11) -0.0103(10) 0.0152(9) -0.0020(10)
C69 0.0409(10) 0.0420(12) 0.0354(10) -0.0001(8) 0.0099(8) -0.0097(9)
C70 0.0695(15) 0.0547(14) 0.0407(11) 0.0074(10) 0.0185(10) -0.0176(12)
C71 0.0687(14) 0.0487(13) 0.0312(10) 0.0082(9) 0.0076(9) 0.0006(11)
C72 0.0417(10) 0.0467(12) 0.0329(9) 0.0093(9) 0.0012(8) 0.0010(9)
C73 0.050(3) 0.113(5) 0.031(5) 0.012(3) 0.021(4) 0.002(2)
C74 0.081(3) 0.106(6) 0.045(2) 0.004(3) 0.0256(19) -0.008(3)
C75 0.062(3) 0.129(8) 0.036(3) 0.026(4) 0.000(3) 0.001(4)
C76 0.045(2) 0.063(5) 0.037(4) 0.004(2) 0.008(2) 0.012(3)
C77 0.049(3) 0.050(3) 0.044(3) 0.010(2) -0.031(2) -0.021(3)
C78 0.054(3) 0.076(4) 0.066(4) -0.005(3) 0.002(3) -0.002(3)
C79 0.054(3) 0.106(6) 0.086(5) 0.001(4) 0.015(3) -0.025(4)
C80 0.044(4) 0.128(7) 0.053(4) 0.034(5) -0.006(3) -0.038(4)
C81 0.106(2) 0.0361(12) 0.0438(12) -0.0040(10) 0.0261(13) -0.0163(13)
C82 0.113(2) 0.0438(15) 0.0653(16) 0.0034(12) 0.0156(16) -0.0059(15)
C83 0.0948(19) 0.0519(15) 0.0449(12) -0.0008(11) 0.0155(12) 0.0003(14)
C84 0.0804(16) 0.0473(13) 0.0300(10) -0.0056(9) 0.0159(10) -0.0119(12)
C73' 0.050(3) 0.113(5) 0.031(5) 0.012(3) 0.021(4) 0.002(2)
C74' 0.077(7) 0.094(12) 0.060(7) 0.037(8) 0.032(6) 0.022(8)
C75' 0.134(18) 0.031(6) 0.042(9) 0.000(5) 0.020(7) -0.018(7)
C76' 0.045(2) 0.063(5) 0.037(4) 0.004(2) 0.008(2) 0.012(3)
C77' 0.076(3) 0.129(5) 0.080(4) -0.035(4) 0.024(3) -0.038(4)
C78' 0.053(3) 0.088(4) 0.115(5) -0.036(4) -0.007(3) -0.022(3)
C79' 0.076(3) 0.093(4) 0.101(4) -0.043(3) 0.039(3) -0.043(3)
C80' 0.042(3) 0.060(3) 0.070(4) -0.003(3) 0.028(3) -0.016(2)

loop_
_atom_type_symbol
_atom_type_description
_atom_type_scat_dispersion_real
_atom_type_scat_dispersion_imag
_atom_type_scat_source
C C 0.0181 0.0091 'International Tables Vol C Tables 4.2.6.8 and 6.1.1.4'
H H 0.0000 0.0000 'International Tables Vol C Tables 4.2.6.8 and 6.1.1.4'
O O 0.0492 0.0322 'International Tables Vol C Tables 4.2.6.8 and 6.1.1.4'
Mg Mg 0.1719 0.1771 'International Tables Vol C Tables 4.2.6.8 and 6.1.1.4'

loop_
_geom_angle_atom_site_label_1
_geom_angle_atom_site_label_2
_geom_angle_atom_site_label_3
_geom_angle
_geom_angle_site_symmetry_1
_geom_angle_site_symmetry_3
_geom_angle_publ_flag
O1 Mg1 O4 77.95(5) . . ?
O1 Mg1 O5 95.14(5) . . ?
O4 Mg1 O5 106.65(5) . . ?
O1 Mg1 O6 161.94(6) . . ?
O4 Mg1 O6 88.62(5) . . ?
O5 Mg1 O6 100.30(6) . . ?
O1 Mg1 C9 95.95(6) . . ?
O4 Mg1 C9 147.76(7) . . ?
O5 Mg1 C9 105.42(6) . . ?
O6 Mg1 C9 88.97(6) . . ?
O1 Mg1 Mg2 37.93(4) . . ?
O4 Mg1 Mg2 40.48(4) . . ?
O5 Mg1 Mg2 99.24(4) . . ?
O6 Mg1 Mg2 128.91(4) . . ?
C9 Mg1 Mg2 129.63(5) . . ?
C1 O1 Mg1 140.97(10) . . ?
C1 O1 Mg2 109.54(10) . . ?
Mg1 O1 Mg2 104.39(6) . . ?
C16 C1 O1 118.04(15) . . ?
C16 C1 C2 127.61(16) . . ?
O1 C1 C2 114.32(14) . . ?
C16 C1 Mg2 77.69(10) . . ?
O1 C1 Mg2 42.65(7) . . ?
C2 C1 Mg2 150.65(11) . . ?
O1 Mg2 O3 133.35(6) . . ?
O1 Mg2 O7 108.55(5) . . ?
O3 Mg2 O7 117.22(5) . . ?
O1 Mg2 O4 76.99(5) . . ?
O3 Mg2 O4 90.10(5) . . ?
O7 Mg2 O4 95.07(5) . . ?
O1 Mg2 O2 80.31(5) . . ?
O3 Mg2 O2 106.65(5) . . ?
O7 Mg2 O2 90.85(5) . . ?
O4 Mg2 O2 157.27(5) . . ?
O1 Mg2 C1 27.81(5) . . ?
O3 Mg2 C1 145.37(5) . . ?
O7 Mg2 C1 94.20(5) . . ?
O4 Mg2 C1 101.88(5) . . ?
O2 Mg2 C1 55.71(5) . . ?
O1 Mg2 C16 55.07(5) . . ?
O3 Mg2 C16 132.91(5) . . ?
O7 Mg2 C16 87.09(5) . . ?
O4 Mg2 C16 129.60(5) . . ?
O2 Mg2 C16 28.75(5) . . ?
C1 Mg2 C16 28.06(5) . . ?
O1 Mg2 C31 137.69(5) . . ?
O3 Mg2 C31 26.66(5) . . ?
O7 Mg2 C31 109.62(5) . . ?
O4 Mg2 C31 116.66(6) . . ?
O2 Mg2 C31 81.55(5) . . ?
C1 Mg2 C31 131.49(5) . . ?
C16 Mg2 C31 109.65(5) . . ?
O1 Mg2 Mg1 37.67(4) . . ?
O3 Mg2 Mg1 113.09(4) . . ?
O7 Mg2 Mg1 109.70(4) . . ?
O4 Mg2 Mg1 39.77(3) . . ?
O2 Mg2 Mg1 117.76(4) . . ?
C1 Mg2 Mg1 64.44(4) . . ?
C16 Mg2 Mg1 92.39(4) . . ?
C31 Mg2 Mg1 135.47(5) . . ?
O1 Mg2 Mg4 99.78(4) . . ?
O3 Mg2 Mg4 83.20(4) . . ?
O7 Mg2 Mg4 97.65(4) . . ?
O4 Mg2 Mg4 167.25(4) . . ?
O2 Mg2 Mg4 23.91(3) . . ?
C1 Mg2 Mg4 78.24(4) . . ?
C16 Mg2 Mg4 52.46(4) . . ?
C31 Mg2 Mg4 57.67(4) . . ?
Mg1 Mg2 Mg4 134.46(2) . . ?
C16 O2 Mg4 123.57(10) . . ?
C16 O2 Mg2 105.28(9) . . ?
Mg4 O2 Mg2 130.45(7) . . ?
C1 C2 C3 110.37(15) . . ?
C1 C2 C15 109.75(13) . . ?
C3 C2 C15 111.39(14) . . ?
C1 C2 H2 108.1(10) . . ?
C3 C2 H2 109.3(10) . . ?
C15 C2 H2 107.8(10) . . ?
O3 Mg3 O10 113.07(6) . . ?
O3 Mg3 O9 106.58(7) . . ?
O10 Mg3 O9 89.55(8) . . ?
O3 Mg3 C53 126.24(7) . . ?
O10 Mg3 C53 115.17(8) . . ?
O9 Mg3 C53 96.18(7) . . ?
O3 Mg3 C60 93.28(6) . . ?
O10 Mg3 C60 83.89(6) . . ?
O9 Mg3 C60 160.08(7) . . ?
C53 Mg3 C60 70.03(6) . . ?
O3 Mg3 C31 27.16(5) . . ?
O10 Mg3 C31 110.61(6) . . ?
O9 Mg3 C31 79.58(7) . . ?
C53 Mg3 C31 133.99(7) . . ?
C60 Mg3 C31 120.33(6) . . ?
C31 O3 Mg3 111.06(11) . . ?
C31 O3 Mg2 111.49(11) . . ?
Mg3 O3 Mg2 136.80(6) . . ?
C4 C3 C8 119.91(17) . . ?
C4 C3 C2 120.77(17) . . ?
C8 C3 C2 119.22(15) . . ?
O2 Mg4 O8 100.70(6) . . ?
O2 Mg4 C38 125.65(7) . . ?
O8 Mg4 C38 112.92(8) . . ?
O2 Mg4 C24 105.04(7) . . ?
O8 Mg4 C24 101.07(7) . . ?
C38 Mg4 C24 108.59(9) . . ?
O2 Mg4 C25 84.34(6) . . ?
O8 Mg4 C25 128.08(7) . . ?
C38 Mg4 C25 104.43(8) . . ?
C24 Mg4 C25 30.84(7) . . ?
O2 Mg4 Mg2 25.64(4) . . ?
O8 Mg4 Mg2 101.26(4) . . ?
C38 Mg4 Mg2 103.68(6) . . ?
C24 Mg4 Mg2 129.08(6) . . ?
C25 Mg4 Mg2 103.51(4) . . ?
C46 O4 Mg1 130.28(11) . . ?
C46 O4 Mg2 122.11(10) . . ?
Mg1 O4 Mg2 99.75(5) . . ?
C3 C4 C5 121.53(19) . . ?
C3 C4 H4 119.2 . . ?
C5 C4 H4 119.2 . . ?
C64 O5 C61 109.23(13) . . ?
C64 O5 Mg1 129.52(11) . . ?
C61 O5 Mg1 116.16(10) . . ?
C6 C5 C4 118.91(19) . . ?
C6 C5 H5 120.5 . . ?
C4 C5 H5 120.5 . . ?
C65 O6 C68 108.65(14) . . ?
C65 O6 Mg1 126.01(11) . . ?
C68 O6 Mg1 124.32(12) . . ?
C7 C6 C5 120.36(19) . . ?
C7 C6 H6 119.8 . . ?
C5 C6 H6 119.8 . . ?
C72 O7 C69 105.04(14) . . ?
C72 O7 Mg2 125.31(11) . . ?
C69 O7 Mg2 118.47(10) . . ?
C6 C7 C8 121.83(19) . . ?
C6 C7 H7 119.1 . . ?
C8 C7 H7 119.1 . . ?
C73 O8 C76 109.2(9) . . ?
C76' O8 C73' 106(2) . . ?
C73 O8 Mg4 125.1(5) . . ?
C76 O8 Mg4 123.0(8) . . ?
C76' O8 Mg4 120(2) . . ?
C73' O8 Mg4 134.3(15) . . ?
C7 C8 C3 117.42(17) . . ?
C7 C8 C9 122.13(18) . . ?
C3 C8 C9 120.40(16) . . ?
C77' O9 C80' 105.6(4) . . ?
C80 O9 C77 97.6(4) . . ?
C80 O9 Mg3 141.9(4) . . ?
C77' O9 Mg3 127.1(3) . . ?
C80' O9 Mg3 117.6(3) . . ?
C77 O9 Mg3 119.6(2) . . ?
C8 C9 C10 116.64(16) . . ?
C8 C9 Mg1 100.20(12) . . ?
C10 C9 Mg1 99.27(11) . . ?
C8 C9 H9 115.0(12) . . ?
C10 C9 H9 113.9(12) . . ?
Mg1 C9 H9 109.3(12) . . ?
C84 O10 C81 108.16(17) . . ?
C84 O10 Mg3 126.13(13) . . ?
C81 O10 Mg3 122.36(12) . . ?
C15 C10 C11 117.64(17) . . ?
C15 C10 C9 120.21(16) . . ?
C11 C10 C9 122.15(17) . . ?
C12 C11 C10 121.37(18) . . ?
C12 C11 H11 119.3 . . ?
C10 C11 H11 119.3 . . ?
C11 C12 C13 120.55(18) . . ?
C11 C12 H12 119.7 . . ?
C13 C12 H12 119.7 . . ?
C12 C13 C14 119.06(19) . . ?
C12 C13 H13 120.5 . . ?
C14 C13 H13 120.5 . . ?
C15 C14 C13 121.48(18) . . ?
C15 C14 H14 119.3 . . ?
C13 C14 H14 119.3 . . ?
C14 C15 C10 119.74(16) . . ?
C14 C15 C2 121.07(16) . . ?
C10 C15 C2 119.13(16) . . ?
C1 C16 O2 117.03(16) . . ?
C1 C16 C17 124.23(16) . . ?
O2 C16 C17 118.65(14) . . ?
C1 C16 Mg2 74.24(10) . . ?
O2 C16 Mg2 45.97(7) . . ?
C17 C16 Mg2 153.68(11) . . ?
C30 C17 C18 109.73(15) . . ?
C30 C17 C16 112.71(15) . . ?
C18 C17 C16 113.55(16) . . ?
C30 C17 H17 108.4(11) . . ?
C18 C17 H17 106.6(11) . . ?
C16 C17 H17 105.4(11) . . ?
C19 C18 C23 119.94(17) . . ?
C19 C18 C17 121.28(18) . . ?
C23 C18 C17 118.77(17) . . ?
C18 C19 C20 121.7(2) . . ?
C18 C19 H19 119.1 . . ?
C20 C19 H19 119.1 . . ?
C21 C20 C19 118.7(2) . . ?
C21 C20 H20 120.7 . . ?
C19 C20 H20 120.7 . . ?
C22 C21 C20 120.4(2) . . ?
C22 C21 H21 119.8 . . ?
C20 C21 H21 119.8 . . ?
C21 C22 C23 121.8(2) . . ?
C21 C22 H22 119.1 . . ?
C23 C22 H22 119.1 . . ?
C18 C23 C22 117.22(19) . . ?
C18 C23 C24 119.42(17) . . ?
C22 C23 C24 123.35(19) . . ?
C23 C24 C25 115.52(19) . . ?
C23 C24 Mg4 102.11(14) . . ?
C25 C24 Mg4 97.44(13) . . ?
C23 C24 H24 116.0(14) . . ?
C25 C24 H24 114.5(14) . . ?
Mg4 C24 H24 108.4(14) . . ?
C26 C25 C30 117.16(19) . . ?
C26 C25 C24 122.88(19) . . ?
C30 C25 C24 119.96(17) . . ?
C26 C25 Mg4 118.14(16) . . ?
C30 C25 Mg4 100.34(13) . . ?
C24 C25 Mg4 51.72(12) . . ?
C27 C26 C25 121.7(2) . . ?
C27 C26 H26 119.1 . . ?
C25 C26 H26 119.1 . . ?
C26 C27 C28 120.7(2) . . ?
C26 C27 H27 119.6 . . ?
C28 C27 H27 119.6 . . ?
C27 C28 C29 118.7(2) . . ?
C27 C28 H28 120.7 . . ?
C29 C28 H28 120.7 . . ?
C30 C29 C28 121.5(2) . . ?
C30 C29 H29 119.3 . . ?
C28 C29 H29 119.3 . . ?
C29 C30 C25 120.06(18) . . ?
C29 C30 C17 121.88(18) . . ?
C25 C30 C17 118.06(17) . . ?
C45 C31 O3 119.33(17) . . ?
C45 C31 C32 126.21(17) . . ?
O3 C31 C32 114.40(15) . . ?
C45 C31 Mg3 107.75(14) . . ?
O3 C31 Mg3 41.78(8) . . ?
C32 C31 Mg3 110.07(12) . . ?
C45 C31 Mg2 120.10(13) . . ?
O3 C31 Mg2 41.85(8) . . ?
C32 C31 Mg2 101.10(11) . . ?
Mg3 C31 Mg2 83.40(5) . . ?
C33 C32 C37 119.75(19) . . ?
C33 C32 C31 119.19(19) . . ?
C37 C32 C31 120.95(17) . . ?
C34 C33 C32 121.7(2) . . ?
C34 C33 H33 119.2 . . ?
C32 C33 H33 119.2 . . ?
C35 C34 C33 118.9(2) . . ?
C35 C34 H34 120.6 . . ?
C33 C34 H34 120.6 . . ?
C34 C35 C36 120.8(2) . . ?
C34 C35 H35 119.6 . . ?
C36 C35 H35 119.6 . . ?
C35 C36 C37 121.9(2) . . ?
C35 C36 H36 119.1 . . ?
C37 C36 H36 119.1 . . ?
C36 C37 C32 117.0(2) . . ?
C36 C37 C38 121.1(2) . . ?
C32 C37 C38 121.81(18) . . ?
C37 C38 C39 115.7(2) . . ?
C37 C38 Mg4 110.74(13) . . ?
C39 C38 Mg4 105.18(14) . . ?
C37 C38 H38 110.3(14) . . ?
C39 C38 H38 110.2(14) . . ?
Mg4 C38 H38 104.0(14) . . ?
C44 C39 C40 117.4(2) . . ?
C44 C39 C38 120.76(18) . . ?
C40 C39 C38 121.8(2) . . ?
C41 C40 C39 122.2(3) . . ?
C41 C40 H40 118.9 . . ?
C39 C40 H40 118.9 . . ?
C42 C41 C40 120.3(2) . . ?
C42 C41 H41 119.8 . . ?
C40 C41 H41 119.8 . . ?
C41 C42 C43 119.1(2) . . ?
C41 C42 H42 120.4 . . ?
C43 C42 H42 120.4 . . ?
C44 C43 C42 121.2(3) . . ?
C44 C43 H43 119.4 . . ?
C42 C43 H43 119.4 . . ?
C43 C44 C39 119.8(2) . . ?
C43 C44 C45 118.9(2) . . ?
C39 C44 C45 121.24(19) . . ?
C31 C45 C44 128.24(19) . . ?
C31 C45 H45 117.1(12) . . ?
C44 C45 H45 114.4(12) . . ?
O4 C46 C60 120.03(15) . . ?
O4 C46 C47 115.26(16) . . ?
C60 C46 C47 124.68(16) . . ?
C48 C47 C52 119.98(17) . . ?
C48 C47 C46 119.14(17) . . ?
C52 C47 C46 120.79(17) . . ?
C49 C48 C47 121.1(2) . . ?
C49 C48 H48 119.4 . . ?
C47 C48 H48 119.4 . . ?
C50 C49 C48 119.3(2) . . ?
C50 C49 H49 120.4 . . ?
C48 C49 H49 120.4 . . ?
C51 C50 C49 120.16(19) . . ?
C51 C50 H50 119.9 . . ?
C49 C50 H50 119.9 . . ?
C50 C51 C52 122.4(2) . . ?
C50 C51 H51 118.8 . . ?
C52 C51 H51 118.8 . . ?
C51 C52 C47 116.90(19) . . ?
C51 C52 C53 121.14(18) . . ?
C47 C52 C53 121.89(16) . . ?
C52 C53 C54 113.93(16) . . ?
C52 C53 Mg3 104.53(13) . . ?
C54 C53 Mg3 104.54(12) . . ?
C52 C53 H53 107.4(12) . . ?
C54 C53 H53 109.2(12) . . ?
Mg3 C53 H53 117.3(12) . . ?
C55 C54 C59 117.91(19) . . ?
C55 C54 C53 122.77(18) . . ?
C59 C54 C53 119.27(17) . . ?
C56 C55 C54 121.67(19) . . ?
C56 C55 H55 119.2 . . ?
C54 C55 H55 119.2 . . ?
C55 C56 C57 120.3(2) . . ?
C55 C56 H56 119.8 . . ?
C57 C56 H56 119.8 . . ?
C58 C57 C56 118.9(2) . . ?
C58 C57 H57 120.5 . . ?
C56 C57 H57 120.5 . . ?
C57 C58 C59 121.65(19) . . ?
C57 C58 H58 119.2 . . ?
C59 C58 H58 119.2 . . ?
C58 C59 C54 119.54(18) . . ?
C58 C59 C60 119.48(17) . . ?
C54 C59 C60 120.91(18) . . ?
C46 C60 C59 127.91(16) . . ?
C46 C60 Mg3 80.49(11) . . ?
C59 C60 Mg3 91.39(11) . . ?
C46 C60 H60 116.0 . . ?
C59 C60 H60 116.0 . . ?
Mg3 C60 H60 99.2 . . ?
O5 C61 C62 105.70(15) . . ?
O5 C61 H61A 110.6 . . ?
C62 C61 H61A 110.6 . . ?
O5 C61 H61B 110.6 . . ?
C62 C61 H61B 110.6 . . ?
H61A C61 H61B 108.7 . . ?
C63 C62 C61 104.23(17) . . ?
C63 C62 H62A 110.9 . . ?
C61 C62 H62A 110.9 . . ?
C63 C62 H62B 110.9 . . ?
C61 C62 H62B 110.9 . . ?
H62A C62 H62B 108.9 . . ?
C62 C63 C64 105.20(17) . . ?
C62 C63 H63A 110.7 . . ?
C64 C63 H63A 110.7 . . ?
C62 C63 H63B 110.7 . . ?
C64 C63 H63B 110.7 . . ?
H63A C63 H63B 108.8 . . ?
O5 C64 C63 106.62(16) . . ?
O5 C64 H64A 110.4 . . ?
C63 C64 H64A 110.4 . . ?
O5 C64 H64B 110.4 . . ?
C63 C64 H64B 110.4 . . ?
H64A C64 H64B 108.6 . . ?
O6 C65 C66 105.93(18) . . ?
O6 C65 H65A 110.5 . . ?
C66 C65 H65A 110.5 . . ?
O6 C65 H65B 110.5 . . ?
C66 C65 H65B 110.5 . . ?
H65A C65 H65B 108.7 . . ?
C67 C66 C65 102.58(18) . . ?
C67 C66 H66A 111.3 . . ?
C65 C66 H66A 111.3 . . ?
C67 C66 H66B 111.3 . . ?
C65 C66 H66B 111.3 . . ?
H66A C66 H66B 109.2 . . ?
C66 C67 C68 102.44(19) . . ?
C66 C67 H67A 111.3 . . ?
C68 C67 H67A 111.3 . . ?
C66 C67 H67B 111.3 . . ?
C68 C67 H67B 111.3 . . ?
H67A C67 H67B 109.2 . . ?
O6 C68 C67 103.72(18) . . ?
O6 C68 H68A 111.0 . . ?
C67 C68 H68A 111.0 . . ?
O6 C68 H68B 111.0 . . ?
C67 C68 H68B 111.0 . . ?
H68A C68 H68B 109.0 . . ?
O7 C69 C70 105.15(15) . . ?
O7 C69 H69A 110.7 . . ?
C70 C69 H69A 110.7 . . ?
O7 C69 H69B 110.7 . . ?
C70 C69 H69B 110.7 . . ?
H69A C69 H69B 108.8 . . ?
C69 C70 C71 104.80(16) . . ?
C69 C70 H70A 110.8 . . ?
C71 C70 H70A 110.8 . . ?
C69 C70 H70B 110.8 . . ?
C71 C70 H70B 110.8 . . ?
H70A C70 H70B 108.9 . . ?
C72 C71 C70 104.23(16) . . ?
C72 C71 H71A 110.9 . . ?
C70 C71 H71A 110.9 . . ?
C72 C71 H71B 110.9 . . ?
C70 C71 H71B 110.9 . . ?
H71A C71 H71B 108.9 . . ?
O7 C72 C71 103.81(16) . . ?
O7 C72 H72A 111.0 . . ?
C71 C72 H72A 111.0 . . ?
O7 C72 H72B 111.0 . . ?
C71 C72 H72B 111.0 . . ?
H72A C72 H72B 109.0 . . ?
O8 C73 C74 103.5(11) . . ?
O8 C73 H73A 111.1 . . ?
C74 C73 H73A 111.1 . . ?
O8 C73 H73B 111.1 . . ?
C74 C73 H73B 111.1 . . ?
H73A C73 H73B 109.0 . . ?
C73 C74 C75 98.2(8) . . ?
C73 C74 H74A 112.1 . . ?
C75 C74 H74A 112.1 . . ?
C73 C74 H74B 112.1 . . ?
C75 C74 H74B 112.1 . . ?
H74A C74 H74B 109.8 . . ?
C76 C75 C74 91.7(9) . . ?
C76 C75 H75A 113.3 . . ?
C74 C75 H75A 113.3 . . ?
C76 C75 H75B 113.3 . . ?
C74 C75 H75B 113.3 . . ?
H75A C75 H75B 110.7 . . ?
O8 C76 C75 104.5(12) . . ?
O8 C76 H76A 110.8 . . ?
C75 C76 H76A 110.8 . . ?
O8 C76 H76B 110.8 . . ?
C75 C76 H76B 110.8 . . ?
H76A C76 H76B 108.9 . . ?
C78 C77 O9 107.0(5) . . ?
C78 C77 H77A 110.3 . . ?
O9 C77 H77A 110.3 . . ?
C78 C77 H77B 110.3 . . ?
O9 C77 H77B 110.3 . . ?
H77A C77 H77B 108.6 . . ?
C77 C78 C79 104.9(5) . . ?
C77 C78 H78A 110.8 . . ?
C79 C78 H78A 110.8 . . ?
C77 C78 H78B 110.8 . . ?
C79 C78 H78B 110.8 . . ?
H78A C78 H78B 108.8 . . ?
C80 C79 C78 105.1(6) . . ?
C80 C79 H79A 110.7 . . ?
C78 C79 H79A 110.7 . . ?
C80 C79 H79B 110.7 . . ?
C78 C79 H79B 110.7 . . ?
H79A C79 H79B 108.8 . . ?
O9 C80 C79 117.2(6) . . ?
O9 C80 H80A 108.0 . . ?
C79 C80 H80A 108.0 . . ?
O9 C80 H80B 108.0 . . ?
C79 C80 H80B 108.0 . . ?
H80A C80 H80B 107.3 . . ?
O10 C81 C82 106.23(19) . . ?
O10 C81 H81A 110.5 . . ?
C82 C81 H81A 110.5 . . ?
O10 C81 H81B 110.5 . . ?
C82 C81 H81B 110.5 . . ?
H81A C81 H81B 108.7 . . ?
C83 C82 C81 105.0(2) . . ?
C83 C82 H82A 110.8 . . ?
C81 C82 H82A 110.8 . . ?
C83 C82 H82B 110.8 . . ?
C81 C82 H82B 110.8 . . ?
H82A C82 H82B 108.8 . . ?
C84 C83 C82 103.6(2) . . ?
C84 C83 H83A 111.0 . . ?
C82 C83 H83A 111.0 . . ?
C84 C83 H83B 111.0 . . ?
C82 C83 H83B 111.0 . . ?
H83A C83 H83B 109.0 . . ?
O10 C84 C83 104.53(18) . . ?
O10 C84 H84A 110.8 . . ?
C83 C84 H84A 110.8 . . ?
O10 C84 H84B 110.8 . . ?
C83 C84 H84B 110.8 . . ?
H84A C84 H84B 108.9 . . ?
C74' C73' O8 106(3) . . ?
C74' C73' H73C 110.5 . . ?
O8 C73' H73C 110.5 . . ?
C74' C73' H73D 110.5 . . ?
O8 C73' H73D 110.5 . . ?
H73C C73' H73D 108.7 . . ?
C75' C74' C73' 102(2) . . ?
C75' C74' H74C 111.5 . . ?
C73' C74' H74C 111.5 . . ?
C75' C74' H74D 111.5 . . ?
C73' C74' H74D 111.5 . . ?
H74C C74' H74D 109.3 . . ?
C74' C75' C76' 113(2) . . ?
C74' C75' H75C 109.0 . . ?
C76' C75' H75C 109.0 . . ?
C74' C75' H75D 109.0 . . ?
C76' C75' H75D 109.0 . . ?
H75C C75' H75D 107.8 . . ?
O8 C76' C75' 101(3) . . ?
O8 C76' H76C 111.6 . . ?
C75' C76' H76C 111.6 . . ?
O8 C76' H76D 111.6 . . ?
C75' C76' H76D 111.6 . . ?
H76C C76' H76D 109.4 . . ?
O9 C77' C78' 109.2(5) . . ?
O9 C77' H77C 109.8 . . ?
C78' C77' H77C 109.8 . . ?
O9 C77' H77D 109.8 . . ?
C78' C77' H77D 109.8 . . ?
H77C C77' H77D 108.3 . . ?
C77' C78' C79' 106.6(4) . . ?
C77' C78' H78C 110.4 . . ?
C79' C78' H78C 110.4 . . ?
C77' C78' H78D 110.4 . . ?
C79' C78' H78D 110.4 . . ?
H78C C78' H78D 108.6 . . ?
C78' C79' C80' 102.5(5) . . ?
C78' C79' H79C 111.3 . . ?
C80' C79' H79C 111.3 . . ?
C78' C79' H79D 111.3 . . ?
C80' C79' H79D 111.3 . . ?
H79C C79' H79D 109.2 . . ?
C79' C80' O9 104.8(4) . . ?
C79' C80' H80C 110.8 . . ?
O9 C80' H80C 110.8 . . ?
C79' C80' H80D 110.8 . . ?
O9 C80' H80D 110.8 . . ?
H80C C80' H80D 108.9 . . ?

loop_
_geom_bond_atom_site_label_1
_geom_bond_atom_site_label_2
_geom_bond_distance
_geom_bond_site_symmetry_2
_geom_bond_publ_flag
Mg1 O1 1.9733(13) . ?
Mg1 O4 2.0300(12) . ?
Mg1 O5 2.1043(13) . ?
Mg1 O6 2.1108(13) . ?
Mg1 C9 2.2709(19) . ?
Mg1 Mg2 3.1274(8) . ?
O1 C1 1.367(2) . ?
O1 Mg2 1.9849(12) . ?
C1 C16 1.350(2) . ?
C1 C2 1.519(2) . ?
C1 Mg2 2.7610(18) . ?
Mg2 O3 2.0505(13) . ?
Mg2 O7 2.0517(13) . ?
Mg2 O4 2.0599(13) . ?
Mg2 O2 2.0891(13) . ?
Mg2 C16 2.8029(19) . ?
Mg2 C31 2.8599(18) . ?
Mg2 Mg4 3.6734(8) . ?
O2 C16 1.398(2) . ?
O2 Mg4 1.9561(12) . ?
C2 C3 1.528(2) . ?
C2 C15 1.528(2) . ?
C2 H2 0.987(19) . ?
Mg3 O3 2.0134(15) . ?
Mg3 O10 2.0207(16) . ?
Mg3 O9 2.0519(16) . ?
Mg3 C53 2.206(2) . ?
Mg3 C60 2.7681(19) . ?
Mg3 C31 2.820(2) . ?
O3 C31 1.379(2) . ?
C3 C4 1.390(3) . ?
C3 C8 1.414(3) . ?
Mg4 O8 2.0623(15) . ?
Mg4 C38 2.218(2) . ?
Mg4 C24 2.230(3) . ?
Mg4 C25 2.818(2) . ?
O4 C46 1.348(2) . ?
C4 C5 1.395(3) . ?
C4 H4 0.9500 . ?
O5 C64 1.460(2) . ?
O5 C61 1.463(2) . ?
C5 C6 1.383(3) . ?
C5 H5 0.9500 . ?
O6 C65 1.449(2) . ?
O6 C68 1.458(2) . ?
C6 C7 1.382(3) . ?
C6 H6 0.9500 . ?
O7 C72 1.447(2) . ?
O7 C69 1.451(2) . ?
C7 C8 1.408(3) . ?
C7 H7 0.9500 . ?
O8 C73 1.432(16) . ?
O8 C76 1.45(2) . ?
O8 C76' 1.46(6) . ?
O8 C73' 1.54(4) . ?
C8 C9 1.450(3) . ?
O9 C80 1.357(8) . ?
O9 C77' 1.367(6) . ?
O9 C80' 1.592(6) . ?
O9 C77 1.620(5) . ?
C9 C10 1.454(3) . ?
C9 H9 0.96(2) . ?
O10 C84 1.455(2) . ?
O10 C81 1.469(3) . ?
C10 C15 1.412(3) . ?
C10 C11 1.414(3) . ?
C11 C12 1.377(3) . ?
C11 H11 0.9500 . ?
C12 C13 1.382(3) . ?
C12 H12 0.9500 . ?
C13 C14 1.391(3) . ?
C13 H13 0.9500 . ?
C14 C15 1.388(3) . ?
C14 H14 0.9500 . ?
C16 C17 1.531(3) . ?
C17 C30 1.520(3) . ?
C17 C18 1.525(2) . ?
C17 H17 0.964(19) . ?
C18 C19 1.386(3) . ?
C18 C23 1.409(3) . ?
C19 C20 1.394(3) . ?
C19 H19 0.9500 . ?
C20 C21 1.381(3) . ?
C20 H20 0.9500 . ?
C21 C22 1.378(3) . ?
C21 H21 0.9500 . ?
C22 C23 1.414(3) . ?
C22 H22 0.9500 . ?
C23 C24 1.453(3) . ?
C24 C25 1.457(3) . ?
C24 H24 1.00(2) . ?
C25 C26 1.411(3) . ?
C25 C30 1.415(3) . ?
C26 C27 1.373(3) . ?
C26 H26 0.9500 . ?
C27 C28 1.387(3) . ?
C27 H27 0.9500 . ?
C28 C29 1.390(3) . ?
C28 H28 0.9500 . ?
C29 C30 1.388(3) . ?
C29 H29 0.9500 . ?
C31 C45 1.347(3) . ?
C31 C32 1.483(3) . ?
C32 C33 1.403(3) . ?
C32 C37 1.411(3) . ?
C33 C34 1.382(3) . ?
C33 H33 0.9500 . ?
C34 C35 1.371(4) . ?
C34 H34 0.9500 . ?
C35 C36 1.385(4) . ?
C35 H35 0.9500 . ?
C36 C37 1.407(3) . ?
C36 H36 0.9500 . ?
C37 C38 1.477(3) . ?
C38 C39 1.480(3) . ?
C38 H38 0.91(2) . ?
C39 C44 1.402(3) . ?
C39 C40 1.407(3) . ?
C40 C41 1.373(4) . ?
C40 H40 0.9500 . ?
C41 C42 1.368(4) . ?
C41 H41 0.9500 . ?
C42 C43 1.395(3) . ?
C42 H42 0.9500 . ?
C43 C44 1.395(3) . ?
C43 H43 0.9500 . ?
C44 C45 1.472(3) . ?
C45 H45 0.98(2) . ?
C46 C60 1.349(3) . ?
C46 C47 1.492(2) . ?
C47 C48 1.394(3) . ?
C47 C52 1.417(3) . ?
C48 C49 1.388(3) . ?
C48 H48 0.9500 . ?
C49 C50 1.382(3) . ?
C49 H49 0.9500 . ?
C50 C51 1.373(3) . ?
C50 H50 0.9500 . ?
C51 C52 1.406(3) . ?
C51 H51 0.9500 . ?
C52 C53 1.473(3) . ?
C53 C54 1.487(3) . ?
C53 H53 0.98(2) . ?
C54 C55 1.400(3) . ?
C54 C59 1.409(3) . ?
C55 C56 1.381(3) . ?
C55 H55 0.9500 . ?
C56 C57 1.386(3) . ?
C56 H56 0.9500 . ?
C57 C58 1.383(3) . ?
C57 H57 0.9500 . ?
C58 C59 1.394(3) . ?
C58 H58 0.9500 . ?
C59 C60 1.468(3) . ?
C60 H60 0.9500 . ?
C61 C62 1.507(3) . ?
C61 H61A 0.9900 . ?
C61 H61B 0.9900 . ?
C62 C63 1.502(3) . ?
C62 H62A 0.9900 . ?
C62 H62B 0.9900 . ?
C63 C64 1.511(3) . ?
C63 H63A 0.9900 . ?
C63 H63B 0.9900 . ?
C64 H64A 0.9900 . ?
C64 H64B 0.9900 . ?
C65 C66 1.511(3) . ?
C65 H65A 0.9900 . ?
C65 H65B 0.9900 . ?
C66 C67 1.480(4) . ?
C66 H66A 0.9900 . ?
C66 H66B 0.9900 . ?
C67 C68 1.514(3) . ?
C67 H67A 0.9900 . ?
C67 H67B 0.9900 . ?
C68 H68A 0.9900 . ?
C68 H68B 0.9900 . ?
C69 C70 1.521(3) . ?
C69 H69A 0.9900 . ?
C69 H69B 0.9900 . ?
C70 C71 1.530(3) . ?
C70 H70A 0.9900 . ?
C70 H70B 0.9900 . ?
C71 C72 1.516(3) . ?
C71 H71A 0.9900 . ?
C71 H71B 0.9900 . ?
C72 H72A 0.9900 . ?
C72 H72B 0.9900 . ?
C73 C74 1.561(13) . ?
C73 H73A 0.9900 . ?
C73 H73B 0.9900 . ?
C74 C75 1.700(14) . ?
C74 H74A 0.9900 . ?
C74 H74B 0.9900 . ?
C75 C76 1.47(2) . ?
C75 H75A 0.9900 . ?
C75 H75B 0.9900 . ?
C76 H76A 0.9900 . ?
C76 H76B 0.9900 . ?
C77 C78 1.402(8) . ?
C77 H77A 0.9900 . ?
C77 H77B 0.9900 . ?
C78 C79 1.528(9) . ?
C78 H78A 0.9900 . ?
C78 H78B 0.9900 . ?
C79 C80 1.370(10) . ?
C79 H79A 0.9900 . ?
C79 H79B 0.9900 . ?
C80 H80A 0.9900 . ?
C80 H80B 0.9900 . ?
C81 C82 1.511(4) . ?
C81 H81A 0.9900 . ?
C81 H81B 0.9900 . ?
C82 C83 1.507(4) . ?
C82 H82A 0.9900 . ?
C82 H82B 0.9900 . ?
C83 C84 1.494(4) . ?
C83 H83A 0.9900 . ?
C83 H83B 0.9900 . ?
C84 H84A 0.9900 . ?
C84 H84B 0.9900 . ?
C73' C74' 1.52(4) . ?
C73' H73C 0.9900 . ?
C73' H73D 0.9900 . ?
C74' C75' 1.33(3) . ?
C74' H74C 0.9900 . ?
C74' H74D 0.9900 . ?
C75' C76' 1.62(6) . ?
C75' H75C 0.9900 . ?
C75' H75D 0.9900 . ?
C76' H76C 0.9900 . ?
C76' H76D 0.9900 . ?
C77' C78' 1.461(8) . ?
C77' H77C 0.9900 . ?
C77' H77D 0.9900 . ?
C78' C79' 1.471(9) . ?
C78' H78C 0.9900 . ?
C78' H78D 0.9900 . ?
C79' C80' 1.475(8) . ?
C79' H79C 0.9900 . ?
C79' H79D 0.9900 . ?
C80' H80C 0.9900 . ?
C80' H80D 0.9900 . ?

loop_
_platon_squeeze_void_nr
_platon_squeeze_void_average_x
_platon_squeeze_void_average_y
_platon_squeeze_void_average_z
_platon_squeeze_void_volume
_platon_squeeze_void_count_electrons
_platon_squeeze_void_content
1 0.000 0.017 0.250 779 217 '5(C4 H8 O)'
2 1.000 0.049 0.750 778 217 '5(C4 H8 O)'
